data_4026723
loop_
_publ_author_name
'Ian R. Pottie'
'Penchal Reddy Nandaluru'
'Wendy L. Benoit'
'David O. Miller'
'Louise N. Dawe'
'Graham J. Bodwell'

_publ_contact_author_address
;
Department of chemistry
Memorial University of Newfoundland
St. Johns, NL, A1B 3X7, Canada
;
_publ_contact_author_email gbodwell@mun.ca
_publ_contact_author_fax 1-709-864-3702
_publ_contact_author_name 'Graham J. Bodwell'
_publ_contact_author_phone 1-709-864-8406
_publ_section_title
;
 Synthesis of 6H-Dibenzo[b,d]pyran-6-ones Using the Inverse Electron
 Demand Diels-Alder Reaction
;
_journal_name_full 'Journal of Organic Chemistry'
_journal_page_first 9015
_journal_page_last 9030
_journal_paper_doi 10.1021/jo201775e
_journal_volume 76
_journal_year 2011
_chemical_formula_moiety 'C19 H22 O6'
_chemical_formula_sum 'C19 H22 O6'
_chemical_formula_weight 346.38
_chemical_name_systematic
; 
 ? 
;
_space_group_IT_number 19
_symmetry_cell_setting orthorhombic
_symmetry_Int_Tables_number 19
_symmetry_space_group_name_Hall 'P 2ac 2ab'
_symmetry_space_group_name_H-M 'P 21 21 21'
_atom_sites_solution_hydrogens geom
_atom_sites_solution_primary direct
_atom_sites_solution_secondary difmap
_audit_creation_method SHELXL-97
_cell_angle_alpha 90.00
_cell_angle_beta 90.00
_cell_angle_gamma 90.00
_cell_formula_units_Z 4
_cell_length_a 7.939(2)
_cell_length_b 13.091(3)
_cell_length_c 16.816(4)
_cell_measurement_reflns_used 6306
_cell_measurement_temperature 163(2)
_cell_measurement_theta_max 29.6
_cell_measurement_theta_min 2.4
_cell_volume 1747.7(7)
_computing_cell_refinement 'CrystalClear-SM Expert 2.0 r4 (Rigaku, 2009)'
_computing_data_collection 'CrystalClear-SM Expert 2.0 r4 (Rigaku, 2009)'
_computing_data_reduction 'CrystalClear-SM Expert 2.0 r4 (Rigaku, 2009)'
_computing_molecular_graphics 'CrystalStructure 4.0 (Rigaku, 2010)'
_computing_publication_material 'CrystalStructure 4.0 (Rigaku, 2010)'
_computing_structure_refinement 'SHELXL-97 (Acta Cryst.2008, A64, 112-122)'
_computing_structure_solution 'SHELXL-97 (Acta Cryst.2008, A64, 112-122)'
_diffrn_ambient_temperature 163(2)
_diffrn_detector_area_resol_mean 14.63
_diffrn_measured_fraction_theta_full 0.998
_diffrn_measured_fraction_theta_max 0.998
_diffrn_measurement_device_type 'Rigaku Saturn70 CCD'
_diffrn_measurement_method \w
_diffrn_radiation_monochromator 'graphite - Rigaku SHINE'
_diffrn_radiation_source 'fine-focus sealed tube'
_diffrn_radiation_type MoK\a
_diffrn_radiation_wavelength 0.71075
_diffrn_reflns_av_R_equivalents 0.0331
_diffrn_reflns_av_sigmaI/netI 0.0153
_diffrn_reflns_limit_h_max 9
_diffrn_reflns_limit_h_min -9
_diffrn_reflns_limit_k_max 15
_diffrn_reflns_limit_k_min -16
_diffrn_reflns_limit_l_max 21
_diffrn_reflns_limit_l_min -21
_diffrn_reflns_number 23193
_diffrn_reflns_theta_full 26.50
_diffrn_reflns_theta_max 26.50
_diffrn_reflns_theta_min 2.84
_exptl_absorpt_coefficient_mu 0.098
_exptl_absorpt_correction_T_max 0.984
_exptl_absorpt_correction_T_min 0.974
_exptl_absorpt_correction_type numerical
_exptl_absorpt_process_details '(T. Higashi, 2000)'
_exptl_crystal_colour Colorless
_exptl_crystal_density_diffrn 1.316
_exptl_crystal_description Prism
_exptl_crystal_F_000 736
_exptl_crystal_size_max 0.36
_exptl_crystal_size_mid 0.34
_exptl_crystal_size_min 0.23
_refine_diff_density_max 0.203
_refine_diff_density_min -0.207
_refine_diff_density_rms 0.038
_refine_ls_extinction_method none
_refine_ls_goodness_of_fit_ref 1.061
_refine_ls_hydrogen_treatment constr
_refine_ls_matrix_type full
_refine_ls_number_parameters 230
_refine_ls_number_reflns 3611
_refine_ls_number_restraints 0
_refine_ls_restrained_S_all 1.061
_refine_ls_R_factor_all 0.0324
_refine_ls_R_factor_gt 0.0323
_refine_ls_shift/su_max 0.000
_refine_ls_shift/su_mean 0.000
_refine_ls_structure_factor_coef Fsqd
_refine_ls_weighting_details 'calc w=1/[\s^2^(Fo^2^)+(0.0430P)^2^+0.4157P] where P=(Fo^2^+2Fc^2^)/3'
_refine_ls_weighting_scheme calc
_refine_ls_wR_factor_gt 0.0830
_refine_ls_wR_factor_ref 0.0831
_reflns_number_gt 3605
_reflns_number_total 3611
_reflns_threshold_expression >2sigma(I)
_cod_data_source_file jo201775e_si_005.cif
_cod_data_source_block NPR-7-14-A
_cod_database_code 4026723

loop_
_symmetry_equiv_pos_as_xyz
'x, y, z'
'x+1/2, -y+1/2, -z'
'-x, y+1/2, -z+1/2'
'-x+1/2, -y, z+1/2'

loop_
_atom_site_label
_atom_site_type_symbol
_atom_site_fract_x
_atom_site_fract_y
_atom_site_fract_z
_atom_site_U_iso_or_equiv
_atom_site_adp_type
_atom_site_occupancy
_atom_site_symmetry_multiplicity
_atom_site_calc_flag
_atom_site_refinement_flags
O1 O -0.02214(12) 0.66719(8) -0.06913(6) 0.0297(2) Uani 1 1 d .
O2 O -0.19996(13) 0.57274(8) -0.00102(7) 0.0355(2) Uani 1 1 d .
O3 O 0.34736(17) 0.31665(9) 0.01532(7) 0.0458(3) Uani 1 1 d .
O4 O 0.19804(18) 0.23596(8) 0.10843(6) 0.0420(3) Uani 1 1 d .
O5 O 0.48354(12) 0.42739(8) 0.16649(6) 0.0295(2) Uani 1 1 d .
O6 O 0.30160(13) 0.56435(7) 0.19226(5) 0.0271(2) Uani 1 1 d .
C1 C -0.05472(17) 0.59579(10) -0.01194(8) 0.0267(3) Uani 1 1 d .
C2 C 0.09160(16) 0.55313(10) 0.03199(8) 0.0245(3) Uani 1 1 d .
C3 C 0.07013(17) 0.46564(11) 0.07127(8) 0.0267(3) Uani 1 1 d .
H3 H -0.0374 0.4339 0.0690 0.032 Uiso 1 1 calc R
C4 C 0.20636(18) 0.41436(10) 0.11890(8) 0.0257(3) Uani 1 1 d .
H4 H 0.1570 0.3927 0.1709 0.031 Uiso 1 1 calc R
C5 C 0.35261(16) 0.48910(10) 0.13605(8) 0.0249(3) Uani 1 1 d .
C6 C 0.40194(16) 0.54830(11) 0.06163(8) 0.0253(3) Uani 1 1 d .
H6A H 0.4374 0.4999 0.0196 0.030 Uiso 1 1 calc R
H6B H 0.4985 0.5936 0.0738 0.030 Uiso 1 1 calc R
C7 C 0.25450(16) 0.61228(10) 0.03161(7) 0.0229(3) Uani 1 1 d .
H7 H 0.2403 0.6703 0.0698 0.027 Uiso 1 1 calc R
C8 C 0.28212(17) 0.65886(9) -0.04984(7) 0.0226(3) Uani 1 1 d .
C9 C 0.44083(17) 0.68088(10) -0.08126(8) 0.0264(3) Uani 1 1 d .
H9 H 0.5389 0.6600 -0.0533 0.032 Uiso 1 1 calc R
C10 C 0.4574(2) 0.73289(11) -0.15299(8) 0.0303(3) Uani 1 1 d .
H10 H 0.5662 0.7482 -0.1732 0.036 Uiso 1 1 calc R
C11 C 0.3154(2) 0.76225(11) -0.19481(8) 0.0325(3) Uani 1 1 d .
H11 H 0.3270 0.7986 -0.2434 0.039 Uiso 1 1 calc R
C12 C 0.1556(2) 0.73887(11) -0.16605(8) 0.0307(3) Uani 1 1 d .
H12 H 0.0576 0.7579 -0.1949 0.037 Uiso 1 1 calc R
C13 C 0.14277(17) 0.68717(10) -0.09431(8) 0.0253(3) Uani 1 1 d .
C14 C 0.26321(17) 0.31866(10) 0.07445(8) 0.0276(3) Uani 1 1 d .
C15 C 0.2315(3) 0.14014(12) 0.06829(11) 0.0516(5) Uani 1 1 d .
H15A H 0.1921 0.1444 0.0131 0.062 Uiso 1 1 calc R
H15B H 0.1721 0.0848 0.0957 0.062 Uiso 1 1 calc R
H15C H 0.3528 0.1265 0.0689 0.062 Uiso 1 1 calc R
C16 C 0.63574(19) 0.48122(12) 0.18715(10) 0.0357(3) Uani 1 1 d .
H16A H 0.6084 0.5423 0.2193 0.043 Uiso 1 1 calc R
H16B H 0.6948 0.5038 0.1384 0.043 Uiso 1 1 calc R
C17 C 0.7459(2) 0.41006(15) 0.23391(12) 0.0497(5) Uani 1 1 d .
H17A H 0.6866 0.3884 0.2821 0.060 Uiso 1 1 calc R
H17B H 0.8503 0.4453 0.2487 0.060 Uiso 1 1 calc R
H17C H 0.7729 0.3501 0.2015 0.060 Uiso 1 1 calc R
C18 C 0.2602(2) 0.52912(12) 0.27068(8) 0.0393(4) Uani 1 1 d .
H18A H 0.3460 0.4796 0.2890 0.047 Uiso 1 1 calc R
H18B H 0.1495 0.4943 0.2699 0.047 Uiso 1 1 calc R
C19 C 0.2542(4) 0.61690(16) 0.32536(11) 0.0650(6) Uani 1 1 d .
H19A H 0.3645 0.6504 0.3266 0.078 Uiso 1 1 calc R
H19B H 0.2251 0.5931 0.3789 0.078 Uiso 1 1 calc R
H19C H 0.1688 0.6656 0.3070 0.078 Uiso 1 1 calc R

loop_
_atom_site_aniso_label
_atom_site_aniso_U_11
_atom_site_aniso_U_22
_atom_site_aniso_U_33
_atom_site_aniso_U_23
_atom_site_aniso_U_13
_atom_site_aniso_U_12
O1 0.0252(5) 0.0314(5) 0.0326(5) 0.0040(4) -0.0042(4) 0.0032(4)
O2 0.0234(5) 0.0371(5) 0.0459(6) 0.0028(5) -0.0034(4) 0.0000(4)
O3 0.0602(8) 0.0388(6) 0.0384(6) -0.0037(5) 0.0203(5) -0.0007(6)
O4 0.0656(8) 0.0240(5) 0.0364(6) -0.0028(4) 0.0136(6) -0.0028(5)
O5 0.0260(5) 0.0286(5) 0.0338(5) 0.0067(4) -0.0038(4) 0.0021(4)
O6 0.0325(5) 0.0259(4) 0.0230(4) 0.0014(4) -0.0002(4) 0.0006(4)
C1 0.0236(6) 0.0262(6) 0.0304(7) -0.0028(5) -0.0014(5) 0.0028(5)
C2 0.0211(6) 0.0263(6) 0.0262(6) -0.0022(5) 0.0009(5) 0.0024(5)
C3 0.0218(6) 0.0294(7) 0.0290(6) -0.0008(5) -0.0001(5) -0.0002(5)
C4 0.0274(7) 0.0251(6) 0.0245(6) 0.0019(5) 0.0022(5) 0.0003(6)
C5 0.0233(6) 0.0259(6) 0.0255(6) 0.0025(5) -0.0009(5) 0.0025(5)
C6 0.0231(6) 0.0267(6) 0.0262(6) 0.0037(5) -0.0005(5) 0.0005(5)
C7 0.0223(6) 0.0242(6) 0.0223(6) 0.0003(5) 0.0005(5) 0.0007(5)
C8 0.0255(6) 0.0196(5) 0.0226(6) -0.0014(4) -0.0001(5) 0.0017(5)
C9 0.0276(7) 0.0250(6) 0.0268(6) -0.0012(5) 0.0013(5) 0.0007(5)
C10 0.0371(8) 0.0278(7) 0.0259(6) -0.0013(5) 0.0058(6) -0.0010(6)
C11 0.0467(9) 0.0287(7) 0.0220(6) 0.0013(5) 0.0007(6) -0.0013(6)
C12 0.0385(8) 0.0276(7) 0.0258(6) -0.0002(6) -0.0081(6) 0.0020(6)
C13 0.0270(6) 0.0226(6) 0.0263(6) -0.0025(5) -0.0018(5) 0.0013(5)
C14 0.0291(7) 0.0287(7) 0.0250(6) 0.0016(5) -0.0013(5) 0.0017(6)
C15 0.0759(13) 0.0263(8) 0.0527(10) -0.0077(7) 0.0123(10) 0.0010(8)
C16 0.0258(6) 0.0377(8) 0.0435(8) 0.0105(7) -0.0071(6) -0.0001(6)
C17 0.0342(8) 0.0528(10) 0.0619(11) 0.0236(9) -0.0147(8) -0.0001(8)
C18 0.0586(10) 0.0337(7) 0.0256(7) 0.0025(6) 0.0074(7) -0.0046(7)
C19 0.1097(19) 0.0531(11) 0.0321(8) -0.0046(8) 0.0061(11) -0.0012(12)

loop_
_atom_type_symbol
_atom_type_description
_atom_type_scat_dispersion_real
_atom_type_scat_dispersion_imag
_atom_type_scat_source
C C 0.0033 0.0016 'International Tables Vol C Tables 4.2.6.8 and 6.1.1.4'
H H 0.0000 0.0000 'International Tables Vol C Tables 4.2.6.8 and 6.1.1.4'
O O 0.0106 0.0060 'International Tables Vol C Tables 4.2.6.8 and 6.1.1.4'

loop_
_geom_angle_atom_site_label_1
_geom_angle_atom_site_label_2
_geom_angle_atom_site_label_3
_geom_angle
C1 O1 C13 121.18(10)
C14 O4 C15 115.69(12)
C5 O5 C16 115.13(11)
C5 O6 C18 116.92(10)
O2 C1 O1 117.36(12)
O2 C1 C2 125.30(13)
O1 C1 C2 117.34(12)
C3 C2 C1 117.99(12)
C3 C2 C7 123.59(12)
C1 C2 C7 118.40(11)
C2 C3 C4 123.74(13)
C2 C3 H3 118.1
C4 C3 H3 118.1
C3 C4 C14 108.54(11)
C3 C4 C5 110.92(11)
C14 C4 C5 112.87(11)
C3 C4 H4 108.1
C14 C4 H4 108.1
C5 C4 H4 108.1
O5 C5 O6 111.37(11)
O5 C5 C6 113.55(11)
O6 C5 C6 105.45(10)
O5 C5 C4 104.98(10)
O6 C5 C4 110.37(11)
C6 C5 C4 111.22(11)
C5 C6 C7 110.74(11)
C5 C6 H6A 109.5
C7 C6 H6A 109.5
C5 C6 H6B 109.5
C7 C6 H6B 109.5
H6A C6 H6B 108.1
C2 C7 C8 109.56(11)
C2 C7 C6 112.02(11)
C8 C7 C6 114.15(11)
C2 C7 H7 106.9
C8 C7 H7 106.9
C6 C7 H7 106.9
C13 C8 C9 117.45(12)
C13 C8 C7 118.67(12)
C9 C8 C7 123.76(12)
C10 C9 C8 120.94(13)
C10 C9 H9 119.5
C8 C9 H9 119.5
C11 C10 C9 120.00(14)
C11 C10 H10 120.0
C9 C10 H10 120.0
C10 C11 C12 120.33(12)
C10 C11 H11 119.8
C12 C11 H11 119.8
C13 C12 C11 118.47(13)
C13 C12 H12 120.8
C11 C12 H12 120.8
C8 C13 C12 122.76(13)
C8 C13 O1 122.22(12)
C12 C13 O1 115.02(12)
O3 C14 O4 123.77(13)
O3 C14 C4 126.09(13)
O4 C14 C4 110.04(11)
O4 C15 H15A 109.5
O4 C15 H15B 109.5
H15A C15 H15B 109.5
O4 C15 H15C 109.5
H15A C15 H15C 109.5
H15B C15 H15C 109.5
O5 C16 C17 108.15(13)
O5 C16 H16A 110.1
C17 C16 H16A 110.1
O5 C16 H16B 110.1
C17 C16 H16B 110.1
H16A C16 H16B 108.4
C16 C17 H17A 109.5
C16 C17 H17B 109.5
H17A C17 H17B 109.5
C16 C17 H17C 109.5
H17A C17 H17C 109.5
H17B C17 H17C 109.5
O6 C18 C19 109.30(13)
O6 C18 H18A 109.8
C19 C18 H18A 109.8
O6 C18 H18B 109.8
C19 C18 H18B 109.8
H18A C18 H18B 108.3
C18 C19 H19A 109.5
C18 C19 H19B 109.5
H19A C19 H19B 109.5
C18 C19 H19C 109.5
H19A C19 H19C 109.5
H19B C19 H19C 109.5

loop_
_geom_bond_atom_site_label_1
_geom_bond_atom_site_label_2
_geom_bond_distance
O1 C1 1.3657(17)
O1 C13 1.4006(17)
O2 C1 1.2059(18)
O3 C14 1.1981(17)
O4 C14 1.3291(17)
O4 C15 1.4490(19)
O5 C5 1.4125(16)
O5 C16 1.4412(18)
O6 C5 1.4241(16)
O6 C18 1.4353(16)
C1 C2 1.4857(18)
C2 C3 1.333(2)
C2 C7 1.5074(18)
C3 C4 1.5040(19)
C3 H3 0.9500
C4 C14 1.5271(18)
C4 C5 1.5455(19)
C4 H4 1.0000
C5 C6 1.5232(18)
C6 C7 1.5253(17)
C6 H6A 0.9900
C6 H6B 0.9900
C7 C8 1.5152(17)
C7 H7 1.0000
C8 C13 1.3858(19)
C8 C9 1.3963(19)
C9 C10 1.391(2)
C9 H9 0.9500
C10 C11 1.383(2)
C10 H10 0.9500
C11 C12 1.391(2)
C11 H11 0.9500
C12 C13 1.387(2)
C12 H12 0.9500
C15 H15A 0.9800
C15 H15B 0.9800
C15 H15C 0.9800
C16 C17 1.501(2)
C16 H16A 0.9900
C16 H16B 0.9900
C17 H17A 0.9800
C17 H17B 0.9800
C17 H17C 0.9800
C18 C19 1.472(2)
C18 H18A 0.9900
C18 H18B 0.9900
C19 H19A 0.9800
C19 H19B 0.9800
C19 H19C 0.9800

loop_
_geom_torsion_atom_site_label_1
_geom_torsion_atom_site_label_2
_geom_torsion_atom_site_label_3
_geom_torsion_atom_site_label_4
_geom_torsion
C13 O1 C1 O2 -170.12(12)
C13 O1 C1 C2 10.12(18)
O2 C1 C2 C3 18.4(2)
O1 C1 C2 C3 -161.89(12)
O2 C1 C2 C7 -160.01(14)
O1 C1 C2 C7 19.73(18)
C1 C2 C3 C4 -179.31(12)
C7 C2 C3 C4 -1.0(2)
C2 C3 C4 C14 -108.32(15)
C2 C3 C4 C5 16.22(18)
C16 O5 C5 O6 -60.54(15)
C16 O5 C5 C6 58.31(15)
C16 O5 C5 C4 180.00(11)
C18 O6 C5 O5 -51.83(16)
C18 O6 C5 C6 -175.43(12)
C18 O6 C5 C4 64.36(15)
C3 C4 C5 O5 -168.81(10)
C14 C4 C5 O5 -46.76(14)
C3 C4 C5 O6 71.07(13)
C14 C4 C5 O6 -166.88(10)
C3 C4 C5 C6 -45.61(14)
C14 C4 C5 C6 76.44(13)
O5 C5 C6 C7 179.43(11)
O6 C5 C6 C7 -58.37(13)
C4 C5 C6 C7 61.29(14)
C3 C2 C7 C8 143.00(13)
C1 C2 C7 C8 -38.72(15)
C3 C2 C7 C6 15.27(18)
C1 C2 C7 C6 -166.45(11)
C5 C6 C7 C2 -44.52(15)
C5 C6 C7 C8 -169.76(11)
C2 C7 C8 C13 31.38(15)
C6 C7 C8 C13 157.91(12)
C2 C7 C8 C9 -152.64(12)
C6 C7 C8 C9 -26.11(17)
C13 C8 C9 C10 2.49(19)
C7 C8 C9 C10 -173.54(12)
C8 C9 C10 C11 -0.9(2)
C9 C10 C11 C12 -0.8(2)
C10 C11 C12 C13 1.0(2)
C9 C8 C13 C12 -2.37(19)
C7 C8 C13 C12 173.86(12)
C9 C8 C13 O1 178.85(12)
C7 C8 C13 O1 -4.91(18)
C11 C12 C13 C8 0.7(2)
C11 C12 C13 O1 179.52(12)
C1 O1 C13 C8 -18.16(19)
C1 O1 C13 C12 162.98(12)
C15 O4 C14 O3 -1.4(2)
C15 O4 C14 C4 175.37(15)
C3 C4 C14 O3 73.43(18)
C5 C4 C14 O3 -49.95(19)
C3 C4 C14 O4 -103.22(14)
C5 C4 C14 O4 133.40(13)
C5 O5 C16 C17 168.08(13)
C5 O6 C18 C19 165.29(17)
